data_1507353
loop_
_publ_author_name
'Chao, Wenchun'
'Waldman, Jacob H.'
'Weinreb, Steven M.'

_publ_section_title
;
 Studies of intramolecular cyclizations of N-acyliminium ions derived from
 acyclic ketones: unanticipated stereochemical and structural results.
;
_journal_issue 16
_journal_name_full 'Organic letters'
_journal_page_first 2915
_journal_page_last 2918
_journal_paper_doi 10.1021/ol035046m
_journal_volume 5
_journal_year 2003
_chemical_formula_sum 'C15 H19 N O'
_chemical_formula_weight 229.31
_chemical_name_systematic
; 
 ? 
;
_space_group_IT_number 19
_symmetry_cell_setting orthorhombic
_symmetry_space_group_name_Hall 'P 2ac 2ab'
_symmetry_space_group_name_H-M 'P 21 21 21'
_atom_sites_solution_hydrogens geom
_atom_sites_solution_primary direct
_atom_sites_solution_secondary difmap
_audit_creation_method SHELXL-97
_cell_angle_alpha 90.00
_cell_angle_beta 90.00
_cell_angle_gamma 90.00
_cell_formula_units_Z 4
_cell_length_a 9.661(6)
_cell_length_b 10.475(7)
_cell_length_c 12.720(8)
_cell_measurement_temperature 98(2)
_cell_volume 1287.3(14)
_computing_cell_refinement 'Bruker SMART'
_computing_data_collection 'Bruker SMART'
_computing_data_reduction 'Bruker SAINT'
_computing_molecular_graphics 'Bruker SHELXTL'
_computing_publication_material 'Bruker SHELXTL'
_computing_structure_refinement 'SHELXL-97 (Sheldrick, 1997)'
_computing_structure_solution 'SHELXS-97 (Sheldrick, 1990)'
_diffrn_ambient_temperature 98(2)
_diffrn_measured_fraction_theta_full 0.989
_diffrn_measured_fraction_theta_max 0.989
_diffrn_measurement_device_type 'CCD area detector'
_diffrn_measurement_method 'omega scans'
_diffrn_radiation_monochromator graphite
_diffrn_radiation_source 'fine-focus sealed tube'
_diffrn_radiation_type MoK\a
_diffrn_radiation_wavelength 0.71073
_diffrn_reflns_av_R_equivalents 0.0318
_diffrn_reflns_av_sigmaI/netI 0.0292
_diffrn_reflns_limit_h_max 12
_diffrn_reflns_limit_h_min -12
_diffrn_reflns_limit_k_max 13
_diffrn_reflns_limit_k_min -13
_diffrn_reflns_limit_l_max 16
_diffrn_reflns_limit_l_min -16
_diffrn_reflns_number 11791
_diffrn_reflns_theta_full 28.30
_diffrn_reflns_theta_max 28.30
_diffrn_reflns_theta_min 2.52
_exptl_absorpt_coefficient_mu 0.073
_exptl_crystal_colour Clear
_exptl_crystal_density_diffrn 1.183
_exptl_crystal_density_meas 0
_exptl_crystal_density_method 'not measured'
_exptl_crystal_description Plate
_exptl_crystal_F_000 496
_exptl_crystal_size_max 0.20
_exptl_crystal_size_mid 0.18
_exptl_crystal_size_min 0.02
_refine_diff_density_max 0.382
_refine_diff_density_min -0.295
_refine_diff_density_rms 0.049
_refine_ls_abs_structure_details 'Flack H D (1983), Acta Cryst. A39, 876-881'
_refine_ls_abs_structure_Flack 2(2)
_refine_ls_extinction_method none
_refine_ls_goodness_of_fit_ref 1.100
_refine_ls_hydrogen_treatment mixed
_refine_ls_matrix_type full
_refine_ls_number_parameters 240
_refine_ls_number_reflns 3113
_refine_ls_number_restraints 623
_refine_ls_restrained_S_all 1.050
_refine_ls_R_factor_all 0.0774
_refine_ls_R_factor_gt 0.0679
_refine_ls_shift/su_max 0.245
_refine_ls_shift/su_mean 0.030
_refine_ls_structure_factor_coef Fsqd
_refine_ls_weighting_details 'calc w=1/[\s^2^(Fo^2^)+(0.0948P)^2^+0.3253P] where P=(Fo^2^+2Fc^2^)/3'
_refine_ls_weighting_scheme calc
_refine_ls_wR_factor_gt 0.1714
_refine_ls_wR_factor_ref 0.1789
_reflns_number_gt 2710
_reflns_number_total 3113
_reflns_threshold_expression >2sigma(I)
_cod_data_source_file ol035046msi20030704_101319.cif
_cod_data_source_block jhw2s
_cod_depositor_comments
;
The following automatic conversions were performed:

'_symmetry_cell_setting' value 'Orthorhombic' changed to
'orthorhombic' according to
/home/saulius/struct/CIF-dictionaries/cif_core.dic dictionary named
'cif_core.dic' version 2.4.1 from 2010-06-29.

Automatic conversion script
Id: cif_fix_values 1715 2011-07-08 13:25:40Z adriana 
;
_cod_original_cell_volume 1287.3(15)
_cod_original_sg_symbol_H-M P2(1)2(1)2(1)
_cod_database_code 1507353

loop_
_symmetry_equiv_pos_as_xyz
'x, y, z'
'-x+1/2, -y, z+1/2'
'-x, y+1/2, -z+1/2'
'x+1/2, -y+1/2, -z'

loop_
_atom_site_label
_atom_site_type_symbol
_atom_site_fract_x
_atom_site_fract_y
_atom_site_fract_z
_atom_site_U_iso_or_equiv
_atom_site_adp_type
_atom_site_occupancy
_atom_site_symmetry_multiplicity
_atom_site_calc_flag
_atom_site_refinement_flags
N1A N 0.0566(12) 0.5449(10) 0.5038(8) 0.0294(15) Uani 0.677(5) 1 d PU
O1B O 0.172(2) 0.3752(17) 0.5979(10) 0.061(3) Uani 0.323(5) 1 d PU
C1 C 0.0710(2) 0.4540(2) 0.57223(16) 0.0323(4) Uani 1 1 d U
C2 C -0.0274(2) 0.4414(2) 0.66201(16) 0.0332(4) Uani 1 1 d U
C8A C 0.1654(8) 0.5561(6) 0.4189(5) 0.0316(14) Uani 0.677(5) 1 d PU
C3 C -0.1262(2) 0.5365(2) 0.67881(18) 0.0401(5) Uani 1 1 d U
H3 H -0.1326 0.6064 0.6315 0.048 Uiso 1 1 calc R
C4 C -0.2150(3) 0.5293(3) 0.7643(2) 0.0480(6) Uani 1 1 d U
H4 H -0.2812 0.5947 0.7765 0.058 Uiso 1 1 calc R
C7 C -0.0219(3) 0.3369(2) 0.72923(19) 0.0441(6) Uani 1 1 d U
H7 H 0.0435 0.2708 0.7171 0.053 Uiso 1 1 calc R
C6 C -0.1117(3) 0.3289(3) 0.8138(2) 0.0493(6) Uani 1 1 d U
H6 H -0.1081 0.2571 0.8592 0.059 Uiso 1 1 calc R
C5 C -0.2063(3) 0.4250(3) 0.83220(19) 0.0487(6) Uani 1 1 d U
H5 H -0.2658 0.4201 0.8915 0.058 Uiso 1 1 calc R
C10B C 0.273(2) 0.3683(16) 0.5125(13) 0.062(3) Uani 0.323(5) 1 d PU
C9 C 0.2127(4) 0.4185(3) 0.3856(2) 0.0370(8) Uani 0.677(5) 1 d PU
C12A C 0.3635(3) 0.5767(4) 0.5454(2) 0.077(2) Uani 0.664(10) 1 d PU
H12A H 0.3068 0.5842 0.6100 0.093 Uiso 0.664(10) 1 calc PR
H12B H 0.4501 0.6253 0.5565 0.093 Uiso 0.664(10) 1 calc PR
C13 C 0.2870(5) 0.6319(4) 0.4560(3) 0.0526(11) Uani 0.677(5) 1 d PU
H13A H 0.3520 0.6424 0.3965 0.063 Uiso 0.677(5) 1 calc PR
H13B H 0.2543 0.7181 0.4763 0.063 Uiso 0.677(5) 1 calc PR
C11 C 0.3988(4) 0.4339(6) 0.5256(3) 0.0719(15) Uani 0.677(5) 1 d PU
H11A H 0.4298 0.3945 0.5923 0.086 Uiso 0.677(5) 1 calc PR
H11B H 0.4762 0.4284 0.4748 0.086 Uiso 0.677(5) 1 calc PR
C14A C 0.0965(4) 0.3341(4) 0.3459(3) 0.082(3) Uani 0.664(10) 1 d PU
H14A H 0.1338 0.2502 0.3268 0.123 Uiso 0.664(10) 1 calc PR
H14B H 0.0539 0.3735 0.2840 0.123 Uiso 0.664(10) 1 calc PR
H14C H 0.0267 0.3240 0.4012 0.123 Uiso 0.664(10) 1 calc PR
C15 C 0.0957(6) 0.6202(6) 0.3269(4) 0.0614(17) Uani 0.664(10) 1 d PU
H15A H 0.0161 0.5690 0.3044 0.092 Uiso 0.664(10) 1 calc PR
H15B H 0.1615 0.6279 0.2687 0.092 Uiso 0.664(10) 1 calc PR
H15C H 0.0640 0.7053 0.3479 0.092 Uiso 0.664(10) 1 calc PR
C21 C 0.1071(11) 0.4692(13) 0.3346(7) 0.077(3) Uani 0.323(5) 1 d PU
H21A H 0.0149 0.5030 0.3152 0.093 Uiso 0.323(5) 1 calc PR
H21B H 0.1707 0.4877 0.2755 0.093 Uiso 0.323(5) 1 calc PR
C23 C 0.3000(7) 0.5010(8) 0.4664(6) 0.0442(18) Uani 0.323(5) 1 d PU
C22 C 0.2016(16) 0.2782(10) 0.4180(11) 0.097(3) Uani 0.323(5) 1 d PU
H22A H 0.2778 0.2448 0.3739 0.117 Uiso 0.323(5) 1 calc PR
H22B H 0.1582 0.2038 0.4529 0.117 Uiso 0.323(5) 1 calc PR
C24 C 0.1621(12) 0.6871(12) 0.3843(9) 0.071(4) Uani 0.336(10) 1 d PU
H24A H 0.1959 0.7418 0.4413 0.106 Uiso 0.336(10) 1 calc PR
H24B H 0.0694 0.7151 0.3630 0.106 Uiso 0.336(10) 1 calc PR
H24C H 0.2251 0.6931 0.3241 0.106 Uiso 0.336(10) 1 calc PR
N1B N 0.068(3) 0.536(2) 0.514(2) 0.039(4) Uani 0.323(5) 1 d PU
O1A O 0.1652(9) 0.3543(6) 0.5651(4) 0.0417(10) Uani 0.677(5) 1 d PU
C8B C 0.1551(16) 0.5368(18) 0.4256(11) 0.043(3) Uani 0.323(5) 1 d PU
C10A C 0.2724(9) 0.3577(9) 0.4819(5) 0.0505(16) Uani 0.677(5) 1 d PU
H10A H 0.3020 0.2686 0.4649 0.061 Uiso 0.677(5) 1 calc PR
H10B H 0.3600 0.3287 0.5363 0.061 Uiso 0.323(5) 1 d PR
C12B C 0.3635(3) 0.5767(4) 0.5454(2) 0.046(3) Uani 0.336(10) 1 d PU
H12C H 0.3777 0.6635 0.5187 0.070 Uiso 0.336(10) 1 calc PR
H12D H 0.4529 0.5393 0.5646 0.070 Uiso 0.336(10) 1 calc PR
H12E H 0.3035 0.5797 0.6075 0.070 Uiso 0.336(10) 1 calc PR
C14B C 0.0965(4) 0.3341(4) 0.3459(3) 0.095(4) Uani 0.336(10) 1 d PU
H14D H 0.1065 0.2941 0.2758 0.114 Uiso 0.336(10) 1 calc PR
H14E H 0.0030 0.3130 0.3726 0.114 Uiso 0.336(10) 1 calc PR

loop_
_atom_site_aniso_label
_atom_site_aniso_U_11
_atom_site_aniso_U_22
_atom_site_aniso_U_33
_atom_site_aniso_U_23
_atom_site_aniso_U_13
_atom_site_aniso_U_12
N1A 0.037(3) 0.031(3) 0.0202(19) 0.0064(17) 0.0019(15) -0.001(3)
O1B 0.064(5) 0.065(7) 0.054(6) 0.025(5) 0.032(6) 0.027(5)
C1 0.0350(10) 0.0280(9) 0.0338(10) 0.0027(9) 0.0013(8) 0.0002(8)
C2 0.0353(10) 0.0342(10) 0.0300(10) 0.0052(8) 0.0004(8) -0.0064(8)
C8A 0.045(3) 0.0234(19) 0.027(2) -0.0010(16) 0.0229(17) 0.0045(17)
C3 0.0465(12) 0.0327(11) 0.0411(11) 0.0072(10) 0.0118(10) -0.0064(9)
C4 0.0490(14) 0.0448(13) 0.0503(13) 0.0021(11) 0.0155(12) -0.0074(11)
C7 0.0400(12) 0.0470(13) 0.0453(13) 0.0194(11) 0.0005(10) -0.0022(10)
C6 0.0429(12) 0.0607(15) 0.0444(13) 0.0248(12) 0.0000(10) -0.0106(12)
C5 0.0483(13) 0.0648(16) 0.0330(11) 0.0111(11) 0.0076(10) -0.0192(12)
C10B 0.083(7) 0.037(4) 0.066(8) 0.023(5) 0.043(6) 0.045(4)
C9 0.0481(19) 0.0308(15) 0.0321(15) -0.0065(12) 0.0136(13) -0.0012(14)
C12A 0.048(4) 0.149(6) 0.035(3) -0.039(4) 0.015(3) -0.024(5)
C13 0.072(3) 0.0445(19) 0.0418(19) -0.0161(15) 0.0350(18) -0.0201(18)
C11 0.038(2) 0.133(4) 0.044(2) 0.026(3) 0.0088(16) 0.018(2)
C14A 0.107(6) 0.083(4) 0.056(4) -0.028(4) 0.009(4) -0.061(5)
C15 0.073(3) 0.073(3) 0.038(2) 0.022(2) 0.027(2) 0.021(2)
C21 0.064(5) 0.129(6) 0.039(4) -0.018(5) 0.013(4) -0.015(6)
C23 0.027(3) 0.073(4) 0.032(3) 0.018(3) 0.013(2) 0.005(3)
C22 0.134(9) 0.052(5) 0.107(7) -0.024(5) 0.062(7) 0.010(5)
C24 0.072(7) 0.088(6) 0.052(6) 0.033(5) 0.031(5) 0.020(5)
N1B 0.042(6) 0.040(6) 0.036(6) 0.005(4) 0.015(5) 0.023(4)
O1A 0.0557(19) 0.0364(18) 0.033(2) 0.0136(17) 0.021(2) 0.0210(14)
C8B 0.030(4) 0.066(6) 0.033(4) 0.032(4) -0.017(4) -0.013(4)
C10A 0.058(3) 0.059(3) 0.035(3) 0.007(2) 0.029(2) 0.022(2)
C12B 0.046(6) 0.046(4) 0.046(4) 0.000(5) 0.000(6) 0.000(6)
C14B 0.095(8) 0.095(7) 0.095(7) 0.000(10) 0.000(9) 0.000(11)

loop_
_atom_type_symbol
_atom_type_description
_atom_type_scat_dispersion_real
_atom_type_scat_dispersion_imag
_atom_type_scat_source
C C 0.0033 0.0016 'International Tables Vol C Tables 4.2.6.8 and 6.1.1.4'
H H 0.0000 0.0000 'International Tables Vol C Tables 4.2.6.8 and 6.1.1.4'
N N 0.0061 0.0033 'International Tables Vol C Tables 4.2.6.8 and 6.1.1.4'
O O 0.0106 0.0060 'International Tables Vol C Tables 4.2.6.8 and 6.1.1.4'

loop_
_geom_angle_atom_site_label_1
_geom_angle_atom_site_label_2
_geom_angle_atom_site_label_3
_geom_angle
C1 N1A C8A 117.5(9)
C1 O1B C10B 109.9(12)
N1B C1 N1A 5(2)
N1B C1 O1B 130.8(15)
N1A C1 O1B 134.8(9)
N1B C1 O1A 123.0(13)
N1A C1 O1A 125.4(6)
O1B C1 O1A 20.0(6)
N1B C1 C2 123.4(13)
N1A C1 C2 120.7(6)
O1B C1 C2 103.0(7)
O1A C1 C2 113.6(3)
C7 C2 C3 119.6(2)
C7 C2 C1 121.1(2)
C3 C2 C1 119.30(18)
C13 C8A C15 111.1(5)
C13 C8A N1A 111.2(6)
C15 C8A N1A 106.2(6)
C13 C8A C9 110.1(5)
C15 C8A C9 109.2(5)
N1A C8A C9 108.9(6)
C4 C3 C2 120.3(2)
C3 C4 C5 119.4(2)
C6 C7 C2 120.1(2)
C5 C6 C7 120.2(2)
C6 C5 C4 120.4(2)
O1B C10B C23 110.6(12)
O1B C10B C22 106.4(15)
C23 C10B C22 107.8(11)
C10A C9 C14A 108.1(5)
C10A C9 C8A 106.4(4)
C14A C9 C8A 114.2(4)
C13 C12A C11 111.2(3)
C12A C13 C8A 115.4(4)
C12A C11 C10A 112.2(4)
C10B C23 C8B 101.4(11)
C1 N1B C8B 121(2)
C1 O1A C10A 119.1(6)
N1B C8B C21 117.0(17)
N1B C8B C23 105.7(14)
C21 C8B C23 116.4(13)
N1B C8B C24 106.3(15)
C21 C8B C24 103.0(11)
C23 C8B C24 107.5(11)
O1A C10A C9 109.0(6)
O1A C10A C11 107.7(5)
C9 C10A C11 112.1(6)

loop_
_geom_bond_atom_site_label_1
_geom_bond_atom_site_label_2
_geom_bond_distance
N1A C1 1.297(10)
N1A C8A 1.512(12)
O1B C1 1.319(18)
O1B C10B 1.465(18)
C1 N1B 1.14(3)
C1 O1A 1.389(7)
C1 C2 1.492(3)
C2 C7 1.390(3)
C2 C3 1.396(3)
C8A C13 1.495(9)
C8A C15 1.507(9)
C8A C9 1.570(6)
C3 C4 1.387(3)
C4 C5 1.395(4)
C7 C6 1.384(4)
C6 C5 1.379(4)
C10B C23 1.530(19)
C10B C22 1.68(2)
C9 C10A 1.496(9)
C9 C14A 1.516(5)
C12A C13 1.474(6)
C12A C11 1.555(8)
C11 C10A 1.561(11)
C21 C8B 1.434(18)
C23 C8B 1.540(15)
C24 C8B 1.66(2)
N1B C8B 1.40(3)
O1A C10A 1.482(8)
